data_7217712
loop_
_publ_author_name
'Liu, Tong-Peng'
'Huo, Li-Hua'
'Deng, Zhao-Peng'
'Zhao, Hui'
'Gao, Shan'

_publ_section_title
;
 Supramolecular architectures and luminescent properties of salts
 containing flexible bis(pyridyl) cations with aliphatic diamine spacer:
 Effects of inorganic anions, alkalinity and conformation of the
 bis(pyridyl) cations
;
_journal_name_full 'RSC Advances'
_journal_paper_doi 10.1039/C4RA05029K
_journal_year 2014
_chemical_formula_moiety 'C14 H22 N4, 4(Cl)'
_chemical_formula_sum 'C14 H22 Cl4 N4'
_chemical_formula_weight 388.16
_chemical_name_systematic
; 
 ? 
;
_space_group_IT_number 2
_symmetry_cell_setting triclinic
_symmetry_space_group_name_Hall '-P 1'
_symmetry_space_group_name_H-M 'P -1'
_atom_sites_solution_hydrogens geom
_atom_sites_solution_primary direct
_atom_sites_solution_secondary difmap
_audit_creation_method SHELXL-97
_cell_angle_alpha 65.623(11)
_cell_angle_beta 82.154(9)
_cell_angle_gamma 87.040(10)
_cell_formula_units_Z 1
_cell_length_a 5.2162(6)
_cell_length_b 9.0691(12)
_cell_length_c 10.8806(10)
_cell_measurement_reflns_used 968
_cell_measurement_temperature 295(2)
_cell_measurement_theta_max 27.49
_cell_measurement_theta_min 3.81
_cell_volume 464.44(10)
_computing_cell_refinement
;
CrysAlis Pro (Agilent, 2013)
;
_computing_data_collection
;
CrysAlis Pro (Agilent, 2013)
;
_computing_data_reduction
;
CrysAlis Pro (Agilent, 2013)
;
_computing_molecular_graphics '(K. Brandenburg, Diamond 3.1, 2009)'
_computing_publication_material '(K. Brandenburg, Diamond 3.1, 2009)'
_computing_structure_refinement 'SHELXL-97 (Sheldrick, 1997)'
_computing_structure_solution 'SHELXS-97 (Sheldrick, 1990)'
_diffrn_ambient_temperature 295(2)
_diffrn_detector_area_resol_mean 16.1954
_diffrn_measured_fraction_theta_full 0.989
_diffrn_measured_fraction_theta_max 0.989
_diffrn_measurement_device_type 'Xcalibur, Eos'
_diffrn_measurement_method '\w scans'
_diffrn_radiation_monochromator graphite
_diffrn_radiation_source 'Enhance (Mo) X-ray Source'
_diffrn_radiation_type MoK\a
_diffrn_radiation_wavelength 0.71073
_diffrn_reflns_av_R_equivalents 0.0180
_diffrn_reflns_av_sigmaI/netI 0.0448
_diffrn_reflns_limit_h_max 6
_diffrn_reflns_limit_h_min -6
_diffrn_reflns_limit_k_max 11
_diffrn_reflns_limit_k_min -8
_diffrn_reflns_limit_l_max 14
_diffrn_reflns_limit_l_min -12
_diffrn_reflns_number 2746
_diffrn_reflns_theta_full 27.56
_diffrn_reflns_theta_max 27.56
_diffrn_reflns_theta_min 3.82
_exptl_absorpt_coefficient_mu 0.638
_exptl_absorpt_correction_T_max 0.9047
_exptl_absorpt_correction_T_min 0.8723
_exptl_absorpt_correction_type multi-scan
_exptl_absorpt_process_details
; 
CrysAlis Pro (Agilent, 2013)
Empirical absorption correction using spherical harmonics,
 implemented in SCALE3 ABSPACK scaling algorithm. 
;
_exptl_crystal_colour colorless
_exptl_crystal_density_diffrn 1.388
_exptl_crystal_density_method 'not measured'
_exptl_crystal_description plate
_exptl_crystal_F_000 202
_exptl_crystal_size_max 0.22
_exptl_crystal_size_mid 0.19
_exptl_crystal_size_min 0.16
_refine_diff_density_max 0.400
_refine_diff_density_min -0.265
_refine_diff_density_rms 0.070
_refine_ls_extinction_method none
_refine_ls_goodness_of_fit_ref 1.013
_refine_ls_hydrogen_treatment mixed
_refine_ls_matrix_type full
_refine_ls_number_parameters 109
_refine_ls_number_reflns 2119
_refine_ls_number_restraints 4
_refine_ls_restrained_S_all 1.012
_refine_ls_R_factor_all 0.0732
_refine_ls_R_factor_gt 0.0548
_refine_ls_shift/su_max 0.000
_refine_ls_shift/su_mean 0.000
_refine_ls_structure_factor_coef Fsqd
_refine_ls_weighting_details 'calc w=1/[\s^2^(Fo^2^)+(0.0483P)^2^+0.7581P] where P=(Fo^2^+2Fc^2^)/3'
_refine_ls_weighting_scheme calc
_refine_ls_wR_factor_gt 0.1339
_refine_ls_wR_factor_ref 0.1432
_reflns_number_gt 1624
_reflns_number_total 2119
_reflns_threshold_expression >2sigma(I)
_cod_data_source_file c4ra05029k2.cif
_cod_data_source_block complex10
_cod_original_cell_volume 464.44(9)
_cod_database_code 7217712

loop_
_symmetry_equiv_pos_as_xyz
'x, y, z'
'-x, -y, -z'

loop_
_atom_site_label
_atom_site_type_symbol
_atom_site_fract_x
_atom_site_fract_y
_atom_site_fract_z
_atom_site_U_iso_or_equiv
_atom_site_adp_type
_atom_site_occupancy
_atom_site_symmetry_multiplicity
_atom_site_calc_flag
_atom_site_refinement_flags
Cl1 Cl 0.99618(16) 0.71033(11) 0.51818(10) 0.0473(3) Uani 1 1 d .
Cl2 Cl -0.09034(18) 0.79192(11) -0.10391(10) 0.0496(3) Uani 1 1 d .
N1 N 0.2750(6) 0.6652(4) 0.1072(3) 0.0440(7) Uani 1 1 d D
H1N H 0.165(7) 0.686(5) 0.050(3) 0.066 Uiso 1 1 d D
N2 N 0.5195(5) 0.8778(3) 0.3957(3) 0.0326(6) Uani 1 1 d D
H2N1 H 0.372(3) 0.829(4) 0.427(3) 0.049 Uiso 1 1 d D
H2N2 H 0.637(4) 0.813(3) 0.437(3) 0.049 Uiso 1 1 d D
C1 C 0.3310(6) 0.7888(4) 0.1360(3) 0.0389(8) Uani 1 1 d .
H1A H 0.2459 0.8870 0.0986 0.047 Uiso 1 1 calc R
C2 C 0.5148(6) 0.7710(4) 0.2210(3) 0.0331(7) Uani 1 1 d .
C3 C 0.6400(6) 0.6232(4) 0.2724(3) 0.0370(7) Uani 1 1 d .
H3A H 0.7660 0.6079 0.3293 0.044 Uiso 1 1 calc R
C4 C 0.5786(8) 0.4995(4) 0.2398(4) 0.0462(9) Uani 1 1 d .
H4A H 0.6637 0.4008 0.2737 0.055 Uiso 1 1 calc R
C5 C 0.3919(8) 0.5223(5) 0.1571(4) 0.0476(9) Uani 1 1 d .
H5A H 0.3466 0.4385 0.1359 0.057 Uiso 1 1 calc R
C6 C 0.5750(7) 0.9138(4) 0.2481(3) 0.0391(8) Uani 1 1 d .
H6A H 0.7561 0.9429 0.2172 0.047 Uiso 1 1 calc R
H6B H 0.4721 1.0055 0.1972 0.047 Uiso 1 1 calc R
C7 C 0.5236(7) 1.0240(4) 0.4244(3) 0.0379(7) Uani 1 1 d .
H7A H 0.3909 1.0989 0.3808 0.045 Uiso 1 1 calc R
H7B H 0.6902 1.0780 0.3880 0.045 Uiso 1 1 calc R

loop_
_atom_site_aniso_label
_atom_site_aniso_U_11
_atom_site_aniso_U_22
_atom_site_aniso_U_33
_atom_site_aniso_U_23
_atom_site_aniso_U_13
_atom_site_aniso_U_12
Cl1 0.0338(4) 0.0482(5) 0.0557(6) -0.0145(4) -0.0144(4) 0.0007(4)
Cl2 0.0509(6) 0.0486(5) 0.0486(5) -0.0142(4) -0.0208(4) -0.0050(4)
N1 0.0399(16) 0.061(2) 0.0377(16) -0.0241(15) -0.0113(13) -0.0055(14)
N2 0.0302(13) 0.0348(14) 0.0372(15) -0.0177(12) -0.0096(11) 0.0009(11)
C1 0.0377(18) 0.046(2) 0.0334(17) -0.0164(15) -0.0083(14) 0.0028(15)
C2 0.0355(16) 0.0382(17) 0.0271(15) -0.0147(13) -0.0029(12) -0.0022(13)
C3 0.0389(17) 0.0409(18) 0.0326(16) -0.0148(14) -0.0095(14) -0.0003(14)
C4 0.061(2) 0.0353(18) 0.041(2) -0.0128(15) -0.0104(17) -0.0022(16)
C5 0.057(2) 0.048(2) 0.043(2) -0.0245(18) -0.0022(17) -0.0148(18)
C6 0.0461(19) 0.0382(18) 0.0325(17) -0.0130(14) -0.0069(15) -0.0028(15)
C7 0.0422(18) 0.0365(18) 0.0425(19) -0.0225(15) -0.0108(15) 0.0034(14)

loop_
_atom_type_symbol
_atom_type_description
_atom_type_scat_dispersion_real
_atom_type_scat_dispersion_imag
_atom_type_scat_source
C C 0.0033 0.0016 'International Tables Vol C Tables 4.2.6.8 and 6.1.1.4'
H H 0.0000 0.0000 'International Tables Vol C Tables 4.2.6.8 and 6.1.1.4'
Cl Cl 0.1484 0.1585 'International Tables Vol C Tables 4.2.6.8 and 6.1.1.4'
N N 0.0061 0.0033 'International Tables Vol C Tables 4.2.6.8 and 6.1.1.4'

loop_
_geom_angle_atom_site_label_1
_geom_angle_atom_site_label_2
_geom_angle_atom_site_label_3
_geom_angle
_geom_angle_site_symmetry_1
_geom_angle_site_symmetry_3
C5 N1 C1 122.5(3) . .
C5 N1 H1N 122(3) . .
C1 N1 H1N 115(3) . .
C7 N2 C6 113.2(3) . .
C7 N2 H2N1 111(3) . .
C6 N2 H2N1 109(3) . .
C7 N2 H2N2 108(3) . .
C6 N2 H2N2 108(3) . .
H2N1 N2 H2N2 108.0(16) . .
N1 C1 C2 120.1(3) . .
N1 C1 H1A 119.9 . .
C2 C1 H1A 119.9 . .
C1 C2 C3 117.9(3) . .
C1 C2 C6 118.3(3) . .
C3 C2 C6 123.8(3) . .
C4 C3 C2 120.3(3) . .
C4 C3 H3A 119.8 . .
C2 C3 H3A 119.8 . .
C5 C4 C3 119.6(4) . .
C5 C4 H4A 120.2 . .
C3 C4 H4A 120.2 . .
N1 C5 C4 119.6(3) . .
N1 C5 H5A 120.2 . .
C4 C5 H5A 120.2 . .
N2 C6 C2 111.3(3) . .
N2 C6 H6A 109.4 . .
C2 C6 H6A 109.4 . .
N2 C6 H6B 109.4 . .
C2 C6 H6B 109.4 . .
H6A C6 H6B 108.0 . .
N2 C7 C7 109.6(3) . 2_676
N2 C7 H7A 109.7 . .
C7 C7 H7A 109.7 2_676 .
N2 C7 H7B 109.7 . .
C7 C7 H7B 109.7 2_676 .
H7A C7 H7B 108.2 . .

loop_
_geom_bond_atom_site_label_1
_geom_bond_atom_site_label_2
_geom_bond_distance
_geom_bond_site_symmetry_2
N1 C5 1.332(5) .
N1 C1 1.338(4) .
N1 H1N 0.86(3) .
N2 C7 1.484(4) .
N2 C6 1.490(4) .
N2 H2N1 0.86(3) .
N2 H2N2 0.86(3) .
C1 C2 1.380(4) .
C1 H1A 0.9300 .
C2 C3 1.388(5) .
C2 C6 1.498(4) .
C3 C4 1.373(5) .
C3 H3A 0.9300 .
C4 C5 1.365(5) .
C4 H4A 0.9300 .
C5 H5A 0.9300 .
C6 H6A 0.9700 .
C6 H6B 0.9700 .
C7 C7 1.504(7) 2_676
C7 H7A 0.9700 .
C7 H7B 0.9700 .

loop_
_geom_hbond_atom_site_label_D
_geom_hbond_atom_site_label_H
_geom_hbond_atom_site_label_A
_geom_hbond_distance_DH
_geom_hbond_distance_HA
_geom_hbond_distance_DA
_geom_hbond_angle_DHA
_geom_hbond_site_symmetry_A
N1 H1N Cl2 0.86(3) 2.153(14) 3.003(3) 168(4) .
N2 H2N1 Cl1 0.86(3) 2.188(11) 3.050(3) 176(4) 1_455
N2 H2N2 Cl1 0.86(3) 2.181(12) 3.018(3) 164(3) .

loop_
_geom_torsion_atom_site_label_1
_geom_torsion_atom_site_label_2
_geom_torsion_atom_site_label_3
_geom_torsion_atom_site_label_4
_geom_torsion
_geom_torsion_site_symmetry_4
C5 N1 C1 C2 -0.4(5) .
N1 C1 C2 C3 1.1(5) .
N1 C1 C2 C6 178.8(3) .
C1 C2 C3 C4 -0.6(5) .
C6 C2 C3 C4 -178.2(3) .
C2 C3 C4 C5 -0.5(5) .
C1 N1 C5 C4 -0.8(6) .
C3 C4 C5 N1 1.3(6) .
C7 N2 C6 C2 -168.1(3) .
C1 C2 C6 N2 119.7(3) .
C3 C2 C6 N2 -62.8(4) .
C6 N2 C7 C7 -177.8(3) 2_676
